data_7713306
loop_
_publ_author_name
'Kermanshahian, Shahriar'
'Kalisch, Tim'
'Kelemen, Zsolt'
'Schnakenburg, Gregor'
'Nyul&#xe1;szi, L&#xe1;szl&#xf3;'
'Boer&#xe9;, Ren&#xe9; T'
'Streubel, Rainer'

_publ_section_title
;
 Access to and reactions of P-functional 1,4-dihydro-1,4-diphosphinines
 fused to two TTF units.
;
_journal_name_full 'Dalton transactions (Cambridge, England : 2003)'
_journal_paper_doi 10.1039/d3dt00985h
_journal_year 2023
_chemical_formula_moiety 'C32 H48 N2 P2 S8 Se2'
_chemical_formula_sum 'C32 H48 N2 P2 S8 Se2'
_chemical_formula_weight 937.06
_chemical_name_systematic SHK-474
_space_group_crystal_system monoclinic
_space_group_IT_number 14
_space_group_name_Hall '-P 2ybc'
_space_group_name_H-M_alt 'P 1 21/c 1'
_atom_sites_solution_hydrogens mixed
_audit_creation_date 2022-10-11
_audit_creation_method
;
Olex2 1.2
(compiled 2018.05.29 svn.r3508 for OlexSys, GUI svn.r5506)
;
_audit_update_record
;
2023-03-30 deposited with the CCDC.	2023-06-09 downloaded from the CCDC.
;
_cell_angle_alpha 90.00
_cell_angle_beta 108.0643(16)
_cell_angle_gamma 90.00
_cell_formula_units_Z 4
_cell_length_a 25.4912(5)
_cell_length_b 7.70630(10)
_cell_length_c 21.8491(5)
_cell_measurement_reflns_used 58628
_cell_measurement_temperature 100
_cell_measurement_theta_max 72.29
_cell_measurement_theta_min 3.67
_cell_volume 4080.54(14)
_computing_cell_refinement 'X-Area Recipe 1.37.0.0 (STOE, 2021)'
_computing_data_collection 'X-Area Pilatus3_SV 1.31.186.0 (STOE, 2022)'
_computing_data_reduction
;
X-Area Integrate 2.5.3.0 (STOE, 2021)
X-Area LANA 2.7.5.0 (STOE, 2022)
;
_computing_molecular_graphics 'Olex2 (Dolomanov et al., 2009)'
_computing_publication_material 'Olex2 (Dolomanov et al., 2009)'
_computing_structure_refinement 'XL (Sheldrick, 2008)'
_computing_structure_solution 'SHELXT 2014/5 (Sheldrick, 2014)'
_diffrn_ambient_temperature 100
_diffrn_detector Pilatus200K
_diffrn_detector_area_resol_mean 5.81
_diffrn_detector_type 'DECTRIS PILATUS 200K'
_diffrn_measured_fraction_theta_full 0.999
_diffrn_measured_fraction_theta_max 0.999
_diffrn_measurement_device 'Eulerian 4-circle diffractometer'
_diffrn_measurement_device_type 'STOE STADIVARI'
_diffrn_measurement_method 'rotation method, \w scans'
_diffrn_radiation_collimation '1.2 0.6 mm diameter'
_diffrn_radiation_monochromator 'Graded multilayer mirror'
_diffrn_radiation_probe x-ray
_diffrn_radiation_type CuK\a
_diffrn_radiation_wavelength 1.54186
_diffrn_reflns_av_R_equivalents 0.0543
_diffrn_reflns_av_unetI/netI 0.0255
_diffrn_reflns_Laue_measured_fraction_full 0.999
_diffrn_reflns_Laue_measured_fraction_max 0.999
_diffrn_reflns_limit_h_max 28
_diffrn_reflns_limit_h_min -30
_diffrn_reflns_limit_k_max 9
_diffrn_reflns_limit_k_min -8
_diffrn_reflns_limit_l_max 24
_diffrn_reflns_limit_l_min -26
_diffrn_reflns_number 63776
_diffrn_reflns_point_group_measured_fraction_full 0.999
_diffrn_reflns_point_group_measured_fraction_max 0.999
_diffrn_reflns_theta_full 67.686
_diffrn_reflns_theta_max 67.737
_diffrn_reflns_theta_min 3.648
_diffrn_source 'Axo Cu'
_exptl_absorpt_coefficient_mu 7.03
_exptl_absorpt_correction_T_max 0.3100
_exptl_absorpt_correction_T_min 0.1542
_exptl_absorpt_correction_type multi-scan
_exptl_absorpt_process_details
;
STOE LANA, absorption correction by scaling of reflection intensities.
J. Koziskova, F. Hahn, J. Richter, J. Kozisek, "Comparison of different
absorption corrections on the model structure of tetrakis(\m~2~-acetato)-
diaqua-di-copper(II)", Acta Chimica Slovaca, vol. 9, no. 2, 2016, pp. 136 - 140.
Afterwards a spherical absorption correction was performed within STOE LANA.
;
_exptl_crystal_colour 'clear dark red'
_exptl_crystal_colour_lustre clear
_exptl_crystal_colour_modifier dark
_exptl_crystal_colour_primary red
_exptl_crystal_density_diffrn 1.525
_exptl_crystal_density_method 'not measured'
_exptl_crystal_description block
_exptl_crystal_F_000 1920
_exptl_crystal_size_max 0.15
_exptl_crystal_size_mid 0.13
_exptl_crystal_size_min 0.1
_refine_diff_density_max 0.998
_refine_diff_density_min -0.720
_refine_diff_density_rms 0.106
_refine_ls_extinction_method none
_refine_ls_goodness_of_fit_ref 1.183
_refine_ls_hydrogen_treatment mixed
_refine_ls_matrix_type full
_refine_ls_number_parameters 561
_refine_ls_number_reflns 7388
_refine_ls_number_restraints 230
_refine_ls_restrained_S_all 1.167
_refine_ls_R_factor_all 0.0748
_refine_ls_R_factor_gt 0.0697
_refine_ls_shift/su_max 0.003
_refine_ls_shift/su_mean 0.000
_refine_ls_structure_factor_coef Fsqd
_refine_ls_weighting_details 'w=1/[\s^2^(Fo^2^)+(0.0577P)^2^+18.8734P] where P=(Fo^2^+2Fc^2^)/3'
_refine_ls_weighting_scheme calc
_refine_ls_wR_factor_gt 0.1759
_refine_ls_wR_factor_ref 0.1790
_reflns_Friedel_coverage 0.000
_reflns_number_gt 6702
_reflns_number_total 7388
_reflns_threshold_expression 'I > 2\s(I)'
_cod_data_source_file d3dt00985h2.cif
_cod_data_source_block cis-8f
_cod_database_code 7713306
_shelx_shelxl_version_number 2017/1
_shelx_space_group_comment
;
The symmetry employed for this shelxl refinement is uniquely defined
by the following loop, which should always be used as a source of
symmetry information in preference to the above space-group names.
They are only intended as comments.
;
_shelx_estimated_absorpt_t_max 0.540
_shelx_estimated_absorpt_t_min 0.418
_olex2_refinement_description
;
1. Fixed Uiso
 At 1.2 times of:
  All C(H,H) groups
 At 1.5 times of:
  All C(H,H,H) groups
2. Restrained distances
 C27S-C28S = C32-C31 = C31S-C32S
 1.5 with sigma of 0.01
 N1S-C27S = N1S-C25S = N2S-C29S = N2-C29 = N2-C31
 1.48 with sigma of 0.01
3. Uiso/Uaniso restraints and constraints
N1 \\sim N1S \\sim C25 \\sim C25S \\sim C26 \\sim C26S \\sim C27 \\sim C27S
\\sim C28 \\sim C28S: within 2A with sigma of 0.001 and sigma for terminal
atoms of 0.002
N2 \\sim N2S \\sim C29 \\sim C29S \\sim C30 \\sim C30S \\sim C31 \\sim C31S
\\sim C32 \\sim C32S: within 2A with sigma of 0.001 and sigma for terminal
atoms of 0.002
Uanis(C27) \\sim Ueq: with sigma of 0.001 and sigma for terminal atoms of 0.002
Uanis(C27S) \\sim Ueq: with sigma of 0.001 and sigma for terminal atoms of 0.002
Uanis(C30S) \\sim Ueq: with sigma of 0.001 and sigma for terminal atoms of 0.002
Uanis(C25S) \\sim Ueq, Uanis(C26S) \\sim Ueq, Uanis(C28S) \\sim Ueq,
Uanis(C27S) \\sim Ueq, Uanis(N1S) \\sim Ueq: with sigma of 0.001 and sigma for
terminal atoms of 0.002
4. Others
 Sof(Se2S)=Sof(P2S)=Sof(N2S)=Sof(C29S)=Sof(H29C)=Sof(H29D)=Sof(C30S)=Sof(H30D)=
 Sof(H30E)=Sof(H30F)=Sof(C31S)=Sof(H31C)=Sof(H31D)=Sof(C32S)=Sof(H32D)=
 Sof(H32E)=Sof(H32F)=1-FVAR(1)
 Sof(Se2)=Sof(P2)=Sof(N2)=Sof(C29)=Sof(H29A)=Sof(H29B)=Sof(C30)=Sof(H30A)=
 Sof(H30B)=Sof(H30C)=Sof(C31)=Sof(H31A)=Sof(H31B)=Sof(C32)=Sof(H32A)=Sof(H32B)=
 Sof(H32C)=FVAR(1)
 Sof(Se1S)=Sof(P1S)=Sof(N1S)=Sof(C25S)=Sof(H25C)=Sof(H25D)=Sof(C26S)=Sof(H26D)=
 Sof(H26E)=Sof(H26F)=Sof(C27S)=Sof(H27C)=Sof(H27D)=Sof(C28S)=Sof(H28D)=
 Sof(H28E)=Sof(H28F)=1-FVAR(2)
 Sof(Se1)=Sof(P1)=Sof(N1)=Sof(C25)=Sof(H25A)=Sof(H25B)=Sof(C26)=Sof(H26A)=
 Sof(H26B)=Sof(H26C)=Sof(C27)=Sof(H27A)=Sof(H27B)=Sof(C28)=Sof(H28A)=Sof(H28B)=
 Sof(H28C)=FVAR(2)
5.a Secondary CH2 refined with riding coordinates:
 C7(H7A,H7B), C8(H8A,H8B), C10(H10A,H10B), C11(H11A,H11B), C19(H19A,H19B),
 C20(H20A,H20B), C22(H22A,H22B), C23(H23A,H23B), C25(H25A,H25B), C25S(H25C,
 H25D), C27(H27A,H27B), C27S(H27C,H27D), C29(H29A,H29B), C29S(H29C,H29D),
 C31S(H31C,H31D)
5.b Idealised Me refined as rotating group:
 C9(H9A,H9B,H9C), C12(H12A,H12B,H12C), C21(H21A,H21B,H21C), C24(H24A,H24B,
 H24C), C26(H26A,H26B,H26C), C26S(H26D,H26E,H26F), C28(H28A,H28B,H28C),
 C28S(H28D,H28E,H28F), C30(H30A,H30B,H30C), C30S(H30D,H30E,H30F), C32(H32A,H32B,
 H32C), C32S(H32D,H32E,H32F)
;
_olex2_submission_special_instructions 'No special instructions were received'

loop_
_space_group_symop_operation_xyz
'x, y, z'
'-x, y+1/2, -z+1/2'
'-x, -y, -z'
'x, -y-1/2, z-1/2'

loop_
_atom_site_label
_atom_site_type_symbol
_atom_site_fract_x
_atom_site_fract_y
_atom_site_fract_z
_atom_site_U_iso_or_equiv
_atom_site_adp_type
_atom_site_occupancy
_atom_site_site_symmetry_order
_atom_site_calc_flag
_atom_site_refinement_flags_posn
_atom_site_refinement_flags_adp
_atom_site_refinement_flags_occupancy
_atom_site_disorder_assembly
_atom_site_disorder_group
Se1 Se 0.18434(3) 0.93209(11) 0.36838(4) 0.0495(3) Uani 0.897(3) 1 d . . P A 1
Se1S Se 0.1927(3) 0.3295(12) 0.2605(4) 0.057(3) Uani 0.103(3) 1 d . . P A 2
Se2 Se 0.30738(4) 1.18114(12) 0.24341(5) 0.0446(3) Uani 0.755(3) 1 d . . P B 1
Se2S Se 0.31605(15) 0.5877(5) 0.1424(2) 0.0653(12) Uani 0.245(3) 1 d . . P B 2
S1 S 0.11435(6) 0.7921(2) 0.19044(7) 0.0465(4) Uani 1 1 d . . . . .
S2 S 0.18240(6) 0.9278(2) 0.11374(8) 0.0523(4) Uani 1 1 d . . . . .
S3 S 0.01150(6) 0.73765(19) 0.05911(7) 0.0414(3) Uani 1 1 d . . . . .
S4 S 0.08028(6) 0.8742(2) -0.01632(7) 0.0445(4) Uani 1 1 d . . . . .
S5 S 0.31730(6) 0.6120(2) 0.39972(8) 0.0477(4) Uani 1 1 d . . . . .
S6 S 0.38375(6) 0.7381(2) 0.32000(7) 0.0474(4) Uani 1 1 d . . . . .
S7 S 0.42685(6) 0.6364(2) 0.52655(8) 0.0472(4) Uani 1 1 d . . . . .
S8 S 0.49087(6) 0.7708(2) 0.44543(7) 0.0425(3) Uani 1 1 d . . . . .
P1 P 0.20772(6) 0.7459(2) 0.31290(8) 0.0411(4) Uani 0.897(3) 1 d . . P A 1
P1S P 0.2098(6) 0.589(2) 0.2805(8) 0.049(4) Uani 0.103(3) 1 d . . P A 2
P2 P 0.28956(7) 0.9199(2) 0.22382(9) 0.0359(4) Uani 0.755(3) 1 d . . P B 1
P2S P 0.2919(3) 0.7796(10) 0.1953(4) 0.0544(19) Uani 0.245(3) 1 d . . P B 2
N1 N 0.1836(2) 0.5487(8) 0.3168(3) 0.0472(8) Uani 0.897(3) 1 d . U P A 1
N1S N 0.185(2) 0.686(5) 0.333(2) 0.0472(9) Uani 0.103(3) 1 d D U P A 2
N2 N 0.3184(3) 0.8296(8) 0.1736(3) 0.0446(9) Uani 0.755(3) 1 d D U P B 1
N2S N 0.3130(8) 0.972(3) 0.1877(9) 0.0449(9) Uani 0.245(3) 1 d D U P B 2
C1 C 0.1858(2) 0.7988(9) 0.2282(3) 0.0506(15) Uani 1 1 d . . . . .
C2 C 0.1177(2) 0.8420(8) 0.1138(3) 0.0417(13) Uani 1 1 d . . . . .
C3 C 0.2165(3) 0.8643(10) 0.1935(3) 0.0581(18) Uani 1 1 d . . . . .
C4 C 0.0760(2) 0.8203(8) 0.0597(3) 0.0418(13) Uani 1 1 d . . . . .
C5 C -0.0188(2) 0.7456(8) -0.0251(3) 0.0415(13) Uani 1 1 d . . . . .
C6 C 0.0128(2) 0.8086(8) -0.0591(3) 0.0428(13) Uani 1 1 d . . . . .
C7 C -0.0776(2) 0.6868(8) -0.0528(3) 0.0439(13) Uani 1 1 d . . . . .
H7A H -0.078864 0.595802 -0.085246 0.053 Uiso 1 1 calc R . . . .
H7B H -0.099632 0.786176 -0.075854 0.053 Uiso 1 1 calc R . . . .
C8 C -0.1053(3) 0.6164(9) -0.0062(3) 0.0496(15) Uani 1 1 d . . . . .
H8A H -0.104328 0.705855 0.026665 0.060 Uiso 1 1 calc R . . . .
H8B H -0.084494 0.514245 0.016180 0.060 Uiso 1 1 calc R . . . .
C9 C -0.1650(3) 0.5638(10) -0.0392(3) 0.0564(17) Uani 1 1 d . . . . .
H9A H -0.166242 0.473094 -0.071075 0.085 Uiso 1 1 calc GR . . . .
H9B H -0.186063 0.664895 -0.060779 0.085 Uiso 1 1 calc GR . . . .
H9C H -0.181176 0.519413 -0.007026 0.085 Uiso 1 1 calc GR . . . .
C10 C -0.0033(3) 0.8309(8) -0.1309(3) 0.0466(14) Uani 1 1 d . . . . .
H10A H 0.014045 0.938016 -0.140641 0.056 Uiso 1 1 calc R . . . .
H10B H -0.043804 0.845851 -0.148081 0.056 Uiso 1 1 calc R . . . .
C11 C 0.0136(3) 0.6780(9) -0.1654(3) 0.0547(16) Uani 1 1 d . . . . .
H11A H 0.053340 0.653083 -0.144987 0.066 Uiso 1 1 calc R . . . .
H11B H -0.007508 0.573576 -0.160982 0.066 Uiso 1 1 calc R . . . .
C12 C 0.0030(4) 0.7180(10) -0.2365(4) 0.065(2) Uani 1 1 d . . . . .
H12A H -0.036502 0.739569 -0.256957 0.098 Uiso 1 1 calc GR . . . .
H12B H 0.014492 0.618979 -0.257388 0.098 Uiso 1 1 calc GR . . . .
H12C H 0.024004 0.821106 -0.240869 0.098 Uiso 1 1 calc GR . . . .
C13 C 0.2815(3) 0.7208(9) 0.3294(3) 0.0504(15) Uani 1 1 d . . . . .
C14 C 0.3830(2) 0.6840(8) 0.3972(3) 0.0445(13) Uani 1 1 d . . . . .
C15 C 0.3118(2) 0.7787(10) 0.2922(3) 0.0531(16) Uani 1 1 d . . . . .
C16 C 0.4271(2) 0.6953(8) 0.4498(3) 0.0415(13) Uani 1 1 d . . . . .
C17 C 0.4959(3) 0.6933(8) 0.5653(3) 0.0460(14) Uani 1 1 d . . . . .
C18 C 0.5251(2) 0.7552(8) 0.5283(3) 0.0435(13) Uani 1 1 d . . . . .
C19 C 0.5164(3) 0.6647(9) 0.6370(3) 0.0522(15) Uani 1 1 d . . . . .
H19A H 0.556723 0.645172 0.650460 0.063 Uiso 1 1 calc R . . . .
H19B H 0.498998 0.558263 0.647301 0.063 Uiso 1 1 calc R . . . .
C20 C 0.5042(4) 0.8150(10) 0.6758(3) 0.068(2) Uani 1 1 d . . . . .
H20A H 0.464297 0.841787 0.659998 0.082 Uiso 1 1 calc R . . . .
H20B H 0.524518 0.919167 0.669057 0.082 Uiso 1 1 calc R . . . .
C21 C 0.5209(4) 0.7740(11) 0.7476(4) 0.075(2) Uani 1 1 d . . . . .
H21A H 0.494815 0.690330 0.755662 0.113 Uiso 1 1 calc GR . . . .
H21B H 0.520350 0.880858 0.771733 0.113 Uiso 1 1 calc GR . . . .
H21C H 0.558112 0.724513 0.761528 0.113 Uiso 1 1 calc GR . . . .
C22 C 0.5849(2) 0.8091(8) 0.5525(3) 0.0475(14) Uani 1 1 d . . . . .
H22A H 0.606555 0.710269 0.576427 0.057 Uiso 1 1 calc R . . . .
H22B H 0.588244 0.905143 0.583623 0.057 Uiso 1 1 calc R . . . .
C23 C 0.6109(3) 0.8673(10) 0.5024(3) 0.0566(17) Uani 1 1 d . . . . .
H23A H 0.606933 0.774104 0.470060 0.068 Uiso 1 1 calc R . . . .
H23B H 0.591222 0.971084 0.479851 0.068 Uiso 1 1 calc R . . . .
C24 C 0.6712(3) 0.9100(10) 0.5319(4) 0.0623(18) Uani 1 1 d . . . . .
H24A H 0.687619 0.933424 0.497730 0.093 Uiso 1 1 calc GR . . . .
H24B H 0.690135 0.811526 0.557873 0.093 Uiso 1 1 calc GR . . . .
H24C H 0.675011 1.012694 0.559407 0.093 Uiso 1 1 calc GR . . . .
C25 C 0.1545(3) 0.4988(10) 0.3632(4) 0.0471(8) Uani 0.897(3) 1 d . U P A 1
H25A H 0.125970 0.411381 0.342843 0.057 Uiso 0.897(3) 1 calc R . P A 1
H25B H 0.135577 0.602074 0.373191 0.057 Uiso 0.897(3) 1 calc R . P A 1
C25S C 0.156(3) 0.566(8) 0.365(3) 0.0472(9) Uani 0.103(3) 1 d D U P A 2
H25C H 0.144043 0.461668 0.338606 0.057 Uiso 0.103(3) 1 calc R . P A 2
H25D H 0.123279 0.624482 0.370626 0.057 Uiso 0.103(3) 1 calc R . P A 2
C26 C 0.1918(3) 0.4267(10) 0.4239(3) 0.0475(10) Uani 0.897(3) 1 d . U P A 1
H26A H 0.208228 0.318501 0.414833 0.071 Uiso 0.897(3) 1 calc GR . P A 1
H26B H 0.170817 0.403240 0.453734 0.071 Uiso 0.897(3) 1 calc GR . P A 1
H26C H 0.221160 0.510542 0.443410 0.071 Uiso 0.897(3) 1 calc GR . P A 1
C26S C 0.198(3) 0.511(9) 0.436(3) 0.0473(11) Uani 0.103(3) 1 d . U P A 2
H26D H 0.177103 0.449102 0.459741 0.071 Uiso 0.103(3) 1 calc GR . P A 2
H26E H 0.214490 0.615673 0.459355 0.071 Uiso 0.103(3) 1 calc GR . P A 2
H26F H 0.226926 0.435838 0.429923 0.071 Uiso 0.103(3) 1 calc GR . P A 2
C27 C 0.2013(3) 0.4069(12) 0.2834(4) 0.0483(9) Uani 0.897(3) 1 d . U P A 1
H27A H 0.223026 0.323082 0.315724 0.058 Uiso 0.897(3) 1 calc R . P A 1
H27B H 0.225979 0.454462 0.260282 0.058 Uiso 0.897(3) 1 calc R . P A 1
C27S C 0.192(2) 0.877(5) 0.340(3) 0.0470(11) Uani 0.103(3) 1 d D U P A 2
H27C H 0.200153 0.920157 0.301329 0.056 Uiso 0.103(3) 1 calc R . P A 2
H27D H 0.224427 0.900397 0.377428 0.056 Uiso 0.103(3) 1 calc R . P A 2
C28 C 0.1539(3) 0.3107(10) 0.2353(4) 0.0525(12) Uani 0.897(3) 1 d . U P A 1
H28A H 0.168613 0.233626 0.208926 0.079 Uiso 0.897(3) 1 calc GR . P A 1
H28B H 0.128643 0.394725 0.207533 0.079 Uiso 0.897(3) 1 calc GR . P A 1
H28C H 0.133963 0.241841 0.258674 0.079 Uiso 0.897(3) 1 calc GR . P A 1
C28S C 0.145(2) 0.984(8) 0.348(3) 0.0469(16) Uani 0.103(3) 1 d D U P A 2
H28D H 0.113768 0.977884 0.308059 0.070 Uiso 0.103(3) 1 calc GR . P A 2
H28E H 0.157216 1.104978 0.355916 0.070 Uiso 0.103(3) 1 calc GR . P A 2
H28F H 0.134169 0.939642 0.383783 0.070 Uiso 0.103(3) 1 calc GR . P A 2
C29 C 0.3450(3) 0.9354(11) 0.1351(4) 0.0448(9) Uani 0.755(3) 1 d D U P B 1
H29A H 0.376663 0.869894 0.129741 0.054 Uiso 0.755(3) 1 calc R . P B 1
H29B H 0.359603 1.042750 0.159293 0.054 Uiso 0.755(3) 1 calc R . P B 1
C29S C 0.3433(11) 1.011(4) 0.1412(12) 0.0450(9) Uani 0.245(3) 1 d D U P B 2
H29C H 0.370780 1.103219 0.158900 0.054 Uiso 0.245(3) 1 calc R . P B 2
H29D H 0.363272 0.905876 0.134698 0.054 Uiso 0.245(3) 1 calc R . P B 2
C30 C 0.3070(3) 0.9844(12) 0.0696(4) 0.0462(11) Uani 0.755(3) 1 d . U P B 1
H30A H 0.292510 0.879007 0.045092 0.069 Uiso 0.755(3) 1 calc GR . P B 1
H30B H 0.327516 1.052235 0.046614 0.069 Uiso 0.755(3) 1 calc GR . P B 1
H30C H 0.276351 1.053954 0.074405 0.069 Uiso 0.755(3) 1 calc GR . P B 1
C30S C 0.3058(11) 1.067(4) 0.0798(13) 0.0458(12) Uani 0.245(3) 1 d . U P B 2
H30D H 0.326070 1.078423 0.048501 0.069 Uiso 0.245(3) 1 calc GR . P B 2
H30E H 0.289666 1.179139 0.085055 0.069 Uiso 0.245(3) 1 calc GR . P B 2
H30F H 0.276328 0.980879 0.064227 0.069 Uiso 0.245(3) 1 calc GR . P B 2
C31 C 0.3008(4) 0.6511(11) 0.1502(5) 0.0454(10) Uani 0.755(3) 1 d D U P B 1
H31A H 0.270(4) 0.669(12) 0.107(4) 0.054 Uiso 0.755(3) 1 d R . P B 1
H31B H 0.288(4) 0.614(12) 0.182(4) 0.054 Uiso 0.755(3) 1 d R . P B 1
C31S C 0.2944(11) 1.127(4) 0.2183(13) 0.0451(11) Uani 0.245(3) 1 d D U P B 2
H31C H 0.277959 1.215233 0.184786 0.054 Uiso 0.245(3) 1 calc R . P B 2
H31D H 0.265719 1.090559 0.237457 0.054 Uiso 0.245(3) 1 calc R . P B 2
C32 C 0.3497(4) 0.5426(11) 0.1475(4) 0.0474(13) Uani 0.755(3) 1 d D U P B 1
H32A H 0.365314 0.591958 0.115638 0.071 Uiso 0.755(3) 1 calc GR . P B 1
H32B H 0.337554 0.423408 0.135305 0.071 Uiso 0.755(3) 1 calc GR . P B 1
H32C H 0.377832 0.542493 0.189935 0.071 Uiso 0.755(3) 1 calc GR . P B 1
C32S C 0.3423(11) 1.207(3) 0.2698(11) 0.0453(17) Uani 0.245(3) 1 d D U P B 2
H32D H 0.363029 1.283170 0.249799 0.068 Uiso 0.245(3) 1 calc GR . P B 2
H32E H 0.366630 1.114462 0.293624 0.068 Uiso 0.245(3) 1 calc GR . P B 2
H32F H 0.328388 1.274224 0.299544 0.068 Uiso 0.245(3) 1 calc GR . P B 2

loop_
_atom_site_aniso_label
_atom_site_aniso_U_11
_atom_site_aniso_U_22
_atom_site_aniso_U_33
_atom_site_aniso_U_23
_atom_site_aniso_U_13
_atom_site_aniso_U_12
Se1 0.0424(4) 0.0479(5) 0.0582(5) 0.0005(4) 0.0153(3) 0.0014(3)
Se1S 0.043(4) 0.060(5) 0.074(5) 0.002(4) 0.026(4) 0.001(3)
Se2 0.0418(6) 0.0380(5) 0.0551(6) -0.0018(4) 0.0164(4) -0.0024(4)
Se2S 0.043(2) 0.059(2) 0.093(3) 0.0147(19) 0.0186(17) 0.0012(15)
S1 0.0318(7) 0.0561(9) 0.0501(8) 0.0091(7) 0.0105(6) -0.0008(6)
S2 0.0349(7) 0.0656(10) 0.0538(9) 0.0193(8) 0.0100(6) -0.0030(7)
S3 0.0344(7) 0.0418(8) 0.0474(8) 0.0035(6) 0.0120(6) 0.0008(6)
S4 0.0379(7) 0.0473(8) 0.0498(8) 0.0049(6) 0.0160(6) 0.0017(6)
S5 0.0354(7) 0.0548(9) 0.0520(8) 0.0128(7) 0.0124(6) -0.0001(6)
S6 0.0331(7) 0.0594(9) 0.0490(8) 0.0111(7) 0.0116(6) 0.0005(6)
S7 0.0442(8) 0.0499(9) 0.0506(8) 0.0055(7) 0.0191(7) 0.0039(6)
S8 0.0338(7) 0.0469(8) 0.0466(8) 0.0037(6) 0.0120(6) 0.0019(6)
P1 0.0319(8) 0.0442(9) 0.0466(9) 0.0069(7) 0.0115(7) 0.0000(7)
P1S 0.034(7) 0.067(11) 0.053(9) 0.022(8) 0.023(7) 0.001(7)
P2 0.0322(9) 0.0353(10) 0.0412(10) 0.0017(8) 0.0127(8) -0.0006(7)
P2S 0.034(3) 0.060(5) 0.069(5) 0.018(4) 0.015(3) 0.000(3)
N1 0.0468(10) 0.0476(10) 0.0478(10) 0.0005(7) 0.0154(7) -0.0006(7)
N1S 0.0469(10) 0.0474(10) 0.0475(10) 0.0003(6) 0.0151(6) -0.0003(6)
N2 0.0438(16) 0.0454(17) 0.0479(16) -0.0002(15) 0.0189(14) -0.0007(15)
N2S 0.0440(16) 0.0458(18) 0.0481(16) -0.0001(15) 0.0187(14) -0.0006(16)
C1 0.036(3) 0.057(4) 0.056(4) 0.014(3) 0.009(3) -0.007(3)
C2 0.033(3) 0.048(3) 0.045(3) 0.006(3) 0.012(2) 0.003(2)
C3 0.042(3) 0.073(5) 0.057(4) 0.026(4) 0.012(3) 0.000(3)
C4 0.033(3) 0.040(3) 0.054(3) 0.006(3) 0.016(3) 0.005(2)
C5 0.040(3) 0.037(3) 0.047(3) 0.003(2) 0.012(2) 0.005(2)
C6 0.039(3) 0.039(3) 0.047(3) 0.001(3) 0.008(3) 0.005(2)
C7 0.040(3) 0.040(3) 0.048(3) 0.004(3) 0.009(3) 0.008(3)
C8 0.046(3) 0.046(3) 0.057(4) -0.003(3) 0.017(3) -0.002(3)
C9 0.045(3) 0.060(4) 0.065(4) 0.001(3) 0.018(3) -0.005(3)
C10 0.047(3) 0.044(3) 0.050(3) 0.001(3) 0.016(3) 0.000(3)
C11 0.062(4) 0.049(4) 0.057(4) -0.003(3) 0.025(3) -0.004(3)
C12 0.085(5) 0.060(4) 0.064(5) -0.010(4) 0.041(4) -0.010(4)
C13 0.041(3) 0.051(4) 0.057(4) 0.009(3) 0.012(3) -0.001(3)
C14 0.039(3) 0.046(3) 0.051(3) 0.006(3) 0.017(3) 0.002(3)
C15 0.036(3) 0.069(4) 0.052(4) 0.019(3) 0.010(3) 0.000(3)
C16 0.036(3) 0.038(3) 0.051(3) 0.006(3) 0.016(3) 0.003(2)
C17 0.052(3) 0.041(3) 0.045(3) -0.001(3) 0.014(3) 0.004(3)
C18 0.041(3) 0.041(3) 0.047(3) 0.000(3) 0.011(3) 0.007(3)
C19 0.066(4) 0.045(4) 0.047(3) 0.004(3) 0.020(3) 0.002(3)
C20 0.094(6) 0.059(5) 0.054(4) -0.001(4) 0.027(4) 0.010(4)
C21 0.122(7) 0.058(5) 0.053(4) -0.002(4) 0.037(5) 0.007(5)
C22 0.047(3) 0.040(3) 0.051(3) -0.001(3) 0.009(3) 0.002(3)
C23 0.044(3) 0.063(4) 0.060(4) -0.008(3) 0.013(3) -0.006(3)
C24 0.045(4) 0.068(5) 0.073(5) -0.003(4) 0.016(3) -0.007(3)
C25 0.0466(10) 0.0475(11) 0.0477(10) 0.0004(8) 0.0154(8) -0.0006(8)
C25S 0.0470(10) 0.0475(10) 0.0476(10) 0.0003(7) 0.0152(7) -0.0004(7)
C26 0.0473(14) 0.0478(15) 0.0481(14) 0.0010(13) 0.0158(12) -0.0005(13)
C26S 0.0471(14) 0.0476(14) 0.0477(14) 0.0004(12) 0.0153(11) -0.0004(12)
C27 0.0478(11) 0.0481(11) 0.0488(11) 0.0003(8) 0.0147(8) -0.0005(8)
C27S 0.0469(12) 0.0472(12) 0.0471(12) 0.0000(8) 0.0149(8) -0.0001(8)
C28 0.050(2) 0.050(2) 0.053(2) -0.0009(18) 0.0107(19) 0.0005(19)
C28S 0.047(2) 0.047(2) 0.047(2) -0.0001(15) 0.0147(15) 0.0000(15)
C29 0.0439(15) 0.0457(17) 0.0480(16) -0.0001(15) 0.0189(14) -0.0005(15)
C29S 0.0441(16) 0.0458(18) 0.0480(16) -0.0001(15) 0.0187(14) -0.0006(15)
C30 0.0452(18) 0.0470(19) 0.0486(18) 0.0005(17) 0.0179(16) -0.0002(17)
C30S 0.0451(17) 0.0462(18) 0.0479(17) 0.0000(15) 0.0172(14) -0.0003(15)
C31 0.0444(18) 0.0457(19) 0.0487(18) -0.0004(16) 0.0183(16) -0.0009(17)
C31S 0.0442(19) 0.046(2) 0.0481(19) 0.0000(18) 0.0185(17) -0.0007(18)
C32 0.047(2) 0.046(2) 0.051(2) -0.001(2) 0.018(2) -0.001(2)
C32S 0.044(3) 0.046(3) 0.048(3) 0.001(3) 0.018(3) -0.001(3)

loop_
_atom_type_symbol
_atom_type_description
_atom_type_scat_dispersion_real
_atom_type_scat_dispersion_imag
_atom_type_scat_source
C C 0.0181 0.0091 'International Tables Vol C Tables 4.2.6.8 and 6.1.1.4'
H H 0.0000 0.0000 'International Tables Vol C Tables 4.2.6.8 and 6.1.1.4'
N N 0.0311 0.0180 'International Tables Vol C Tables 4.2.6.8 and 6.1.1.4'
P P 0.2955 0.4335 'International Tables Vol C Tables 4.2.6.8 and 6.1.1.4'
S S 0.3331 0.5567 'International Tables Vol C Tables 4.2.6.8 and 6.1.1.4'
Se Se -0.7943 1.1372 'International Tables Vol C Tables 4.2.6.8 and 6.1.1.4'

loop_
_geom_angle_atom_site_label_1
_geom_angle_atom_site_label_2
_geom_angle_atom_site_label_3
_geom_angle
_geom_angle_site_symmetry_1
_geom_angle_site_symmetry_3
_geom_angle_publ_flag
C2 S1 C1 95.3(3) . . ?
C3 S2 C2 93.9(3) . . ?
C4 S3 C5 95.8(3) . . ?
C4 S4 C6 95.6(3) . . ?
C13 S5 C14 93.6(3) . . ?
C14 S6 C15 93.0(3) . . ?
C16 S7 C17 95.5(3) . . ?
C18 S8 C16 95.4(3) . . ?
N1 P1 Se1 115.2(2) . . ?
N1 P1 C1 105.0(3) . . ?
N1 P1 C13 105.7(3) . . ?
C1 P1 Se1 112.8(2) . . ?
C1 P1 C13 101.5(3) . . ?
C13 P1 Se1 115.1(2) . . ?
Se1S P1S C13 132.6(8) . . ?
N1S P1S Se1S 118.9(16) . . ?
N1S P1S C1 85.4(17) . . ?
N1S P1S C13 83.4(18) . . ?
C1 P1S Se1S 131.8(9) . . ?
C1 P1S C13 87.9(7) . . ?
N2 P2 Se2 115.5(2) . . ?
N2 P2 C3 106.0(4) . . ?
N2 P2 C15 102.0(3) . . ?
C3 P2 Se2 115.8(3) . . ?
C15 P2 Se2 115.1(3) . . ?
C15 P2 C3 100.5(3) . . ?
N2S P2S Se2S 115.6(8) . . ?
N2S P2S C3 92.8(8) . . ?
N2S P2S C15 97.3(8) . . ?
C3 P2S Se2S 131.5(5) . . ?
C3 P2S C15 87.1(4) . . ?
C15 P2S Se2S 123.9(4) . . ?
C25 N1 P1 123.3(5) . . ?
C27 N1 P1 119.0(5) . . ?
C27 N1 C25 116.5(6) . . ?
C25S N1S P1S 114(4) . . ?
C25S N1S C27S 129(5) . . ?
C27S N1S P1S 117(4) . . ?
C29 N2 P2 121.5(5) . . ?
C29 N2 C31 117.2(7) . . ?
C31 N2 P2 117.9(6) . . ?
C29S N2S P2S 121.3(18) . . ?
C29S N2S C31S 116(2) . . ?
C31S N2S P2S 121.6(15) . . ?
S1 C1 P1 114.9(3) . . ?
S1 C1 P1S 109.9(5) . . ?
C3 C1 S1 116.6(5) . . ?
C3 C1 P1 127.8(5) . . ?
C3 C1 P1S 120.4(7) . . ?
S1 C2 S2 113.8(3) . . ?
C4 C2 S1 124.1(5) . . ?
C4 C2 S2 122.0(5) . . ?
S2 C3 P2 115.4(4) . . ?
S2 C3 P2S 106.4(4) . . ?
C1 C3 S2 117.9(5) . . ?
C1 C3 P2 126.2(5) . . ?
C1 C3 P2S 125.8(6) . . ?
S4 C4 S3 114.4(3) . . ?
C2 C4 S3 122.5(5) . . ?
C2 C4 S4 123.1(4) . . ?
C6 C5 S3 116.5(5) . . ?
C6 C5 C7 125.5(5) . . ?
C7 C5 S3 118.0(4) . . ?
C5 C6 S4 117.7(5) . . ?
C5 C6 C10 127.0(5) . . ?
C10 C6 S4 115.3(4) . . ?
C5 C7 H7A 108.0 . . ?
C5 C7 H7B 108.0 . . ?
C5 C7 C8 117.0(5) . . ?
H7A C7 H7B 107.3 . . ?
C8 C7 H7A 108.0 . . ?
C8 C7 H7B 108.0 . . ?
C7 C8 H8A 109.1 . . ?
C7 C8 H8B 109.1 . . ?
C7 C8 C9 112.6(5) . . ?
H8A C8 H8B 107.8 . . ?
C9 C8 H8A 109.1 . . ?
C9 C8 H8B 109.1 . . ?
C8 C9 H9A 109.5 . . ?
C8 C9 H9B 109.5 . . ?
C8 C9 H9C 109.5 . . ?
H9A C9 H9B 109.5 . . ?
H9A C9 H9C 109.5 . . ?
H9B C9 H9C 109.5 . . ?
C6 C10 H10A 108.9 . . ?
C6 C10 H10B 108.9 . . ?
C6 C10 C11 113.5(5) . . ?
H10A C10 H10B 107.7 . . ?
C11 C10 H10A 108.9 . . ?
C11 C10 H10B 108.9 . . ?
C10 C11 H11A 109.4 . . ?
C10 C11 H11B 109.4 . . ?
H11A C11 H11B 108.0 . . ?
C12 C11 C10 111.0(6) . . ?
C12 C11 H11A 109.4 . . ?
C12 C11 H11B 109.4 . . ?
C11 C12 H12A 109.5 . . ?
C11 C12 H12B 109.5 . . ?
C11 C12 H12C 109.5 . . ?
H12A C12 H12B 109.5 . . ?
H12A C12 H12C 109.5 . . ?
H12B C12 H12C 109.5 . . ?
S5 C13 P1 117.0(4) . . ?
S5 C13 P1S 110.9(5) . . ?
C15 C13 S5 116.6(5) . . ?
C15 C13 P1 126.4(5) . . ?
C15 C13 P1S 115.2(6) . . ?
S6 C14 S5 113.4(3) . . ?
C16 C14 S5 122.9(5) . . ?
C16 C14 S6 123.7(5) . . ?
S6 C15 P2 114.8(3) . . ?
S6 C15 P2S 104.9(4) . . ?
C13 C15 S6 117.2(5) . . ?
C13 C15 P2 127.4(5) . . ?
C13 C15 P2S 128.6(5) . . ?
S7 C16 S8 114.8(3) . . ?
C14 C16 S7 123.8(5) . . ?
C14 C16 S8 121.5(5) . . ?
C18 C17 S7 117.3(5) . . ?
C18 C17 C19 126.9(6) . . ?
C19 C17 S7 115.8(5) . . ?
C17 C18 S8 117.0(5) . . ?
C17 C18 C22 125.0(6) . . ?
C22 C18 S8 118.0(5) . . ?
C17 C19 H19A 108.8 . . ?
C17 C19 H19B 108.8 . . ?
C17 C19 C20 113.7(6) . . ?
H19A C19 H19B 107.7 . . ?
C20 C19 H19A 108.8 . . ?
C20 C19 H19B 108.8 . . ?
C19 C20 H20A 109.2 . . ?
C19 C20 H20B 109.2 . . ?
C19 C20 C21 112.0(6) . . ?
H20A C20 H20B 107.9 . . ?
C21 C20 H20A 109.2 . . ?
C21 C20 H20B 109.2 . . ?
C20 C21 H21A 109.5 . . ?
C20 C21 H21B 109.5 . . ?
C20 C21 H21C 109.5 . . ?
H21A C21 H21B 109.5 . . ?
H21A C21 H21C 109.5 . . ?
H21B C21 H21C 109.5 . . ?
C18 C22 H22A 108.1 . . ?
C18 C22 H22B 108.1 . . ?
C18 C22 C23 116.7(5) . . ?
H22A C22 H22B 107.3 . . ?
C23 C22 H22A 108.1 . . ?
C23 C22 H22B 108.1 . . ?
C22 C23 H23A 109.2 . . ?
C22 C23 H23B 109.2 . . ?
H23A C23 H23B 107.9 . . ?
C24 C23 C22 111.8(6) . . ?
C24 C23 H23A 109.2 . . ?
C24 C23 H23B 109.2 . . ?
C23 C24 H24A 109.5 . . ?
C23 C24 H24B 109.5 . . ?
C23 C24 H24C 109.5 . . ?
H24A C24 H24B 109.5 . . ?
H24A C24 H24C 109.5 . . ?
H24B C24 H24C 109.5 . . ?
N1 C25 H25A 109.0 . . ?
N1 C25 H25B 109.0 . . ?
N1 C25 C26 113.0(6) . . ?
H25A C25 H25B 107.8 . . ?
C26 C25 H25A 109.0 . . ?
C26 C25 H25B 109.0 . . ?
N1S C25S H25C 109.8 . . ?
N1S C25S H25D 109.8 . . ?
N1S C25S C26S 109(5) . . ?
H25C C25S H25D 108.2 . . ?
C26S C25S H25C 109.8 . . ?
C26S C25S H25D 109.8 . . ?
C25 C26 H26A 109.5 . . ?
C25 C26 H26B 109.5 . . ?
C25 C26 H26C 109.5 . . ?
H26A C26 H26B 109.5 . . ?
H26A C26 H26C 109.5 . . ?
H26B C26 H26C 109.5 . . ?
C25S C26S H26D 109.5 . . ?
C25S C26S H26E 109.5 . . ?
C25S C26S H26F 109.5 . . ?
H26D C26S H26E 109.5 . . ?
H26D C26S H26F 109.5 . . ?
H26E C26S H26F 109.5 . . ?
N1 C27 H27A 108.8 . . ?
N1 C27 H27B 108.8 . . ?
N1 C27 C28 114.0(6) . . ?
H27A C27 H27B 107.7 . . ?
C28 C27 H27A 108.8 . . ?
C28 C27 H27B 108.8 . . ?
N1S C27S H27C 107.5 . . ?
N1S C27S H27D 107.5 . . ?
N1S C27S C28S 119(5) . . ?
H27C C27S H27D 107.0 . . ?
C28S C27S H27C 107.5 . . ?
C28S C27S H27D 107.5 . . ?
C27 C28 H28A 109.5 . . ?
C27 C28 H28B 109.5 . . ?
C27 C28 H28C 109.5 . . ?
H28A C28 H28B 109.5 . . ?
H28A C28 H28C 109.5 . . ?
H28B C28 H28C 109.5 . . ?
C27S C28S H28D 109.5 . . ?
C27S C28S H28E 109.5 . . ?
C27S C28S H28F 109.5 . . ?
H28D C28S H28E 109.5 . . ?
H28D C28S H28F 109.5 . . ?
H28E C28S H28F 109.5 . . ?
N2 C29 H29A 108.8 . . ?
N2 C29 H29B 108.8 . . ?
N2 C29 C30 114.0(7) . . ?
H29A C29 H29B 107.7 . . ?
C30 C29 H29A 108.8 . . ?
C30 C29 H29B 108.8 . . ?
N2S C29S H29C 109.4 . . ?
N2S C29S H29D 109.4 . . ?
H29C C29S H29D 108.0 . . ?
C30S C29S N2S 111(2) . . ?
C30S C29S H29C 109.4 . . ?
C30S C29S H29D 109.4 . . ?
C29 C30 H30A 109.5 . . ?
C29 C30 H30B 109.5 . . ?
C29 C30 H30C 109.5 . . ?
H30A C30 H30B 109.5 . . ?
H30A C30 H30C 109.5 . . ?
H30B C30 H30C 109.5 . . ?
C29S C30S H30D 109.5 . . ?
C29S C30S H30E 109.5 . . ?
C29S C30S H30F 109.5 . . ?
H30D C30S H30E 109.5 . . ?
H30D C30S H30F 109.5 . . ?
H30E C30S H30F 109.5 . . ?
N2 C31 H31A 105(5) . . ?
N2 C31 H31B 100(6) . . ?
N2 C31 C32 111.1(7) . . ?
H31A C31 H31B 113(7) . . ?
C32 C31 H31A 116(5) . . ?
C32 C31 H31B 111(6) . . ?
N2S C31S H31C 109.5 . . ?
N2S C31S H31D 109.5 . . ?
H31C C31S H31D 108.0 . . ?
C32S C31S N2S 111(2) . . ?
C32S C31S H31C 109.5 . . ?
C32S C31S H31D 109.5 . . ?
C31 C32 H32A 109.5 . . ?
C31 C32 H32B 109.5 . . ?
C31 C32 H32C 109.5 . . ?
H32A C32 H32B 109.5 . . ?
H32A C32 H32C 109.5 . . ?
H32B C32 H32C 109.5 . . ?
C31S C32S H32D 109.5 . . ?
C31S C32S H32E 109.5 . . ?
C31S C32S H32F 109.5 . . ?
H32D C32S H32E 109.5 . . ?
H32D C32S H32F 109.5 . . ?
H32E C32S H32F 109.5 . . ?

loop_
_geom_bond_atom_site_label_1
_geom_bond_atom_site_label_2
_geom_bond_distance
_geom_bond_site_symmetry_2
_geom_bond_publ_flag
Se1 P1 2.081(2) . ?
Se1S P1S 2.07(2) . ?
Se2 P2 2.079(2) . ?
Se2S P2S 2.084(10) . ?
S1 C1 1.753(6) . ?
S1 C2 1.745(6) . ?
S2 C2 1.778(6) . ?
S2 C3 1.759(7) . ?
S3 C4 1.759(6) . ?
S3 C5 1.762(6) . ?
S4 C4 1.748(6) . ?
S4 C6 1.758(6) . ?
S5 C13 1.739(7) . ?
S5 C14 1.780(6) . ?
S6 C14 1.744(6) . ?
S6 C15 1.772(6) . ?
S7 C16 1.740(6) . ?
S7 C17 1.757(7) . ?
S8 C16 1.756(6) . ?
S8 C18 1.753(6) . ?
P1 N1 1.651(6) . ?
P1 C1 1.806(7) . ?
P1 C13 1.813(6) . ?
P1S N1S 1.65(5) . ?
P1S C1 1.963(17) . ?
P1S C13 2.074(18) . ?
P2 N2 1.652(7) . ?
P2 C3 1.824(7) . ?
P2 C15 1.793(6) . ?
P2S N2S 1.60(2) . ?
P2S C3 2.019(10) . ?
P2S C15 2.020(10) . ?
N1 C25 1.480(9) . ?
N1 C27 1.461(10) . ?
N1S C25S 1.482(10) . ?
N1S C27S 1.484(10) . ?
N2 C29 1.477(7) . ?
N2 C31 1.487(8) . ?
N2S C29S 1.485(10) . ?
N2S C31S 1.52(3) . ?
C1 C3 1.344(9) . ?
C2 C4 1.334(8) . ?
C5 C6 1.344(8) . ?
C5 C7 1.502(8) . ?
C6 C10 1.504(8) . ?
C7 H7A 0.9900 . ?
C7 H7B 0.9900 . ?
C7 C8 1.510(9) . ?
C8 H8A 0.9900 . ?
C8 H8B 0.9900 . ?
C8 C9 1.523(9) . ?
C9 H9A 0.9800 . ?
C9 H9B 0.9800 . ?
C9 H9C 0.9800 . ?
C10 H10A 0.9900 . ?
C10 H10B 0.9900 . ?
C10 C11 1.530(9) . ?
C11 H11A 0.9900 . ?
C11 H11B 0.9900 . ?
C11 C12 1.523(9) . ?
C12 H12A 0.9800 . ?
C12 H12B 0.9800 . ?
C12 H12C 0.9800 . ?
C13 C15 1.357(9) . ?
C14 C16 1.338(8) . ?
C17 C18 1.345(9) . ?
C17 C19 1.507(8) . ?
C18 C22 1.507(8) . ?
C19 H19A 0.9900 . ?
C19 H19B 0.9900 . ?
C19 C20 1.522(10) . ?
C20 H20A 0.9900 . ?
C20 H20B 0.9900 . ?
C20 C21 1.526(10) . ?
C21 H21A 0.9800 . ?
C21 H21B 0.9800 . ?
C21 H21C 0.9800 . ?
C22 H22A 0.9900 . ?
C22 H22B 0.9900 . ?
C22 C23 1.515(9) . ?
C23 H23A 0.9900 . ?
C23 H23B 0.9900 . ?
C23 C24 1.507(9) . ?
C24 H24A 0.9800 . ?
C24 H24B 0.9800 . ?
C24 H24C 0.9800 . ?
C25 H25A 0.9900 . ?
C25 H25B 0.9900 . ?
C25 C26 1.481(11) . ?
C25S H25C 0.9900 . ?
C25S H25D 0.9900 . ?
C25S C26S 1.63(9) . ?
C26 H26A 0.9800 . ?
C26 H26B 0.9800 . ?
C26 H26C 0.9800 . ?
C26S H26D 0.9800 . ?
C26S H26E 0.9800 . ?
C26S H26F 0.9800 . ?
C27 H27A 0.9900 . ?
C27 H27B 0.9900 . ?
C27 C28 1.526(11) . ?
C27S H27C 0.9900 . ?
C27S H27D 0.9900 . ?
C27S C28S 1.495(10) . ?
C28 H28A 0.9800 . ?
C28 H28B 0.9800 . ?
C28 H28C 0.9800 . ?
C28S H28D 0.9800 . ?
C28S H28E 0.9800 . ?
C28S H28F 0.9800 . ?
C29 H29A 0.9900 . ?
C29 H29B 0.9900 . ?
C29 C30 1.507(12) . ?
C29S H29C 0.9900 . ?
C29S H29D 0.9900 . ?
C29S C30S 1.45(4) . ?
C30 H30A 0.9800 . ?
C30 H30B 0.9800 . ?
C30 H30C 0.9800 . ?
C30S H30D 0.9800 . ?
C30S H30E 0.9800 . ?
C30S H30F 0.9800 . ?
C31 H31A 1.02(9) . ?
C31 H31B 0.90(9) . ?
C31 C32 1.516(8) . ?
C31S H31C 0.9900 . ?
C31S H31D 0.9900 . ?
C31S C32S 1.511(10) . ?
C32 H32A 0.9800 . ?
C32 H32B 0.9800 . ?
C32 H32C 0.9800 . ?
C32S H32D 0.9800 . ?
C32S H32E 0.9800 . ?
C32S H32F 0.9800 . ?
